data_4000319
_journal_name_full 'Chemistry of Materials'
_journal_year 2003
_chemical_formula_sum 'Co O3 Sr0.7 Y0.3'
_space_group_IT_number 139
_symmetry_cell_setting tetragonal
_symmetry_Int_Tables_number 139
_symmetry_space_group_name_Hall '-I 4 2'
_symmetry_space_group_name_H-M 'I 4/m m m'
_cell_angle_alpha 90.0
_cell_angle_beta 90.0
_cell_angle_gamma 90.0
_cell_formula_units_Z ?
_cell_length_a 7.62389(1)
_cell_length_b 7.62389
_cell_length_c 15.32700(5)
_cell_volume 890.862(4)
_pd_phase_name Sr0.7Y0.3CoO3
_cod_original_formula_sum 'Sr0.7 Y0.3 Co O3'
_cod_database_code 4000319

loop_
_symmetry_equiv_pos_site_id
_symmetry_equiv_pos_as_xyz
1 x,y,z
2 -x,-y,z
3 -y,x,z
4 y,-x,z
5 -x,y,-z
6 x,-y,-z
7 y,x,-z
8 -y,-x,-z
9 -x,-y,-z
10 x,y,-z
11 y,-x,-z
12 -y,x,-z
13 x,-y,z
14 -x,y,z
15 -y,-x,z
16 y,x,z
17 x+1/2,y+1/2,z+1/2
18 -x+1/2,-y+1/2,z+1/2
19 -y+1/2,x+1/2,z+1/2
20 y+1/2,-x+1/2,z+1/2
21 -x+1/2,y+1/2,-z+1/2
22 x+1/2,-y+1/2,-z+1/2
23 y+1/2,x+1/2,-z+1/2
24 -y+1/2,-x+1/2,-z+1/2
25 -x+1/2,-y+1/2,-z+1/2
26 x+1/2,y+1/2,-z+1/2
27 y+1/2,-x+1/2,-z+1/2
28 -y+1/2,x+1/2,-z+1/2
29 x+1/2,-y+1/2,z+1/2
30 -x+1/2,y+1/2,z+1/2
31 -y+1/2,-x+1/2,z+1/2
32 y+1/2,x+1/2,z+1/2

loop_
_atom_site_label
_atom_site_symmetry_multiplicity
_atom_site_occupancy
_atom_site_fract_x
_atom_site_fract_y
_atom_site_fract_z
_atom_site_thermal_displace_type
_atom_site_B_iso_or_equiv
_atom_site_type_symbol
Sr1 4 0.7 0.0 0.0 0.87854(8) Biso 1.16(2) Sr
Y1 4 0.3 0.0 0.0 0.87854(8) Biso 1.16(2) Y
Sr3 8 0.7 0.0 0.5 0.86702(5) Biso 0.81(1) Sr
Y3 8 0.3 0.0 0.5 0.86702(5) Biso 0.81(1) Y
Sr2 4 0.7 0.0 0.0 0.35036(6) Biso 0.75(2) Sr
Y2 4 0.3 0.0 0.0 0.35036(6) Biso 0.75(2) Y
Co1 8 1.0 0.7483(1) 0.7483(1) 0.0 Biso 1.07(2) Co
Co2 8 1.0 0.25 0.75 0.25 Biso 0.43(1) Co
O1 16 1.0 0.0 0.2494(7) 0.2400(2) Biso 0.79(5) O
O2 16 1.0 0.2905(3) 0.2905(3) 0.1176(2) Biso 1.51(7) O
O3 8 1.0 0.0 0.7241(8) 0.0 Biso 1.8(1) O
O4 8 0.25 0.387(2) 0.5 0.0 Biso 0.3(3) O
